data_4323597
loop_
_publ_author_name
'Hiroyuki Watanabe'
'Hideo Imoto'

_publ_section_title
;
 Preparation and Crystal Structure of (Sb4O5)(ReO4)2 with Cationic
 Antimony Oxide Layers
;
_journal_name_full 'Inorganic Chemistry'
_journal_page_first 4610
_journal_page_last 4612
_journal_paper_doi 10.1021/ic970395w
_journal_volume 36
_journal_year 1997
_chemical_formula_sum 'O13 Re2 Sb4'
_chemical_formula_weight 1067.4
_space_group_IT_number 2
_symmetry_cell_setting triclinic
_symmetry_space_group_name_Hall '-P 1'
_symmetry_space_group_name_H-M 'P -1'
_atom_type_scat_source 'Int. Tables Vol IV Tables 2.2B'
_cell_angle_alpha 114.95(2)
_cell_angle_beta 111.16(2)
_cell_angle_gamma 90.12(2)
_cell_formula_units_Z 2.0
_cell_length_a 9.938(2)
_cell_length_b 9.430(2)
_cell_length_c 7.688(2)
_cell_measurement_reflns_used 20
_cell_measurement_temperature 295
_cell_measurement_theta_max 26.9
_cell_measurement_theta_min 24.8
_cell_volume 599.0(3)
_computing_cell_refinement software_provied_by_Rigaku
_computing_data_collection software_provied_by_Rigaku
_computing_structure_refinement 'ANYBLK(Imoto, 1990)'
_diffrn_ambient_temperature 295
_diffrn_measurement_device Rigaku_AFC6S
_diffrn_measurement_method \q/\2q
_diffrn_radiation_monochromator graphite
_diffrn_radiation_type Mo_K\a
_diffrn_radiation_wavelength 0.7107
_diffrn_reflns_av_R_equivalents 0.0227
_diffrn_reflns_limit_h_max 13
_diffrn_reflns_limit_h_min -13
_diffrn_reflns_limit_k_max 13
_diffrn_reflns_limit_k_min -13
_diffrn_reflns_limit_l_max 10
_diffrn_reflns_limit_l_min 0
_diffrn_reflns_number 3745
_diffrn_reflns_theta_max 30.0
_diffrn_reflns_theta_min 2.5
_diffrn_standards_decay_% 1.6
_diffrn_standards_interval_count 150
_diffrn_standards_number 3
_exptl_absorpt_coefficient_mu 29.1
_exptl_absorpt_correction_T_max 0.991
_exptl_absorpt_correction_T_min 0.777
_exptl_absorpt_correction_type empirical
_exptl_absorpt_process_details '\y-scan method (North & Phillops, 1968)'
_exptl_crystal_colour colorless
_exptl_crystal_density_diffrn 5.92
_exptl_crystal_density_method not_measured
_exptl_crystal_F_000 916
_exptl_crystal_size_max 0.20
_exptl_crystal_size_mid 0.20
_exptl_crystal_size_min 0.10
_refine_diff_density_max 3.00
_refine_diff_density_min -3.91
_refine_ls_extinction_coef 4.92(6)E-8
_refine_ls_extinction_method Zachariasen
_refine_ls_goodness_of_fit_obs 2.09
_refine_ls_matrix_type full
_refine_ls_number_parameters 173
_refine_ls_number_reflns 3011
_refine_ls_R_factor_all 0.0412
_refine_ls_R_factor_obs 0.0354
_refine_ls_shift/esd_max 0.0001
_refine_ls_structure_factor_coef F
_refine_ls_weighting_scheme sigma
_refine_ls_wR_factor_all 0.0341
_refine_ls_wR_factor_obs 0.0340
_reflns_limit_h_max 13
_reflns_limit_h_min -13
_reflns_limit_k_max 11
_reflns_limit_k_min -13
_reflns_limit_l_max 10
_reflns_limit_l_min 0
_reflns_number_observed 3011
_reflns_number_total 3322
_reflns_observed_criterion refl_observed_if_F_>_3.0_sigma(F)
_cod_data_source_file ic970395w.cif
_cod_data_source_block Re2Sb4O13
_cod_original_cell_volume 598.9(3)
_cod_original_formula_sum 'Re2 Sb4 O13'
_cod_database_code 4323597

loop_
_symmetry_equiv_pos_as_xyz
x,y,z
-x,-y,-z

loop_
_atom_site_aniso_label
_atom_site_aniso_U_11
_atom_site_aniso_U_22
_atom_site_aniso_U_33
_atom_site_aniso_U_12
_atom_site_aniso_U_13
_atom_site_aniso_U_23
Re1 .0119(2) .0129(2) .0089(2) .0011(2) .0043(2) .0052(2)
Re2 .0092(2) .0081(2) .0080(2) .0010(2) .0019(2) .0056(2)
Sb1 .0081(4) .0162(4) .0138(4) .0018(3) .0028(3) .0121(4)
Sb2 .0117(4) .0064(4) .0084(4) .0019(3) .0002(3) .0044(3)
Sb3 .0083(4) .0065(4) .0109(4) .0009(3) .0037(3) .0054(3)
Sb4 .0081(4) .0114(4) .0053(3) -.0004(3) .0022(3) .0046(3)
O1 .013(4) .015(4) .007(4) .002(4) .001(3) .007(4)
O2 .010(4) .009(4) .007(4) .002(3) .001(3) .007(3)
O3 .008(4) .021(5) .008(4) -.008(4) -.002(3) .005(4)
O4 .018(5) .011(4) .010(4) -.010(4) .000(4) -.001(4)
O5 .014(4) .020(5) .015(4) .009(4) .010(4) .015(4)
O6 .034(6) .024(6) .014(5) .007(5) .000(5) .003(5)
O7 .044(7) .046(7) .027(6) .027(6) .022(6) .024(6)
O8 .035(6) .018(5) .026(6) .000(5) .013(5) .010(5)
O9 .018(5) .055(8) .033(7) .005(5) .015(5) .021(6)
O10 .010(4) .027(5) .017(5) .005(4) .004(4) .011(4)
O11 .027(6) .024(6) .037(6) .010(5) .014(5) .027(5)
O12 .030(6) .017(5) .022(5) .003(4) .013(5) .003(4)
O13 .016(5) .021(5) .019(5) .002(4) -.001(4) .013(4)

loop_
_atom_site_label
_atom_site_fract_x
_atom_site_fract_y
_atom_site_fract_z
_atom_site_U_iso_or_equiv
_atom_site_thermal_displace_type
_atom_site_refinement_flags
Re1 .21761(6) .45518(6) .13796(8) .0111(2) Uani .
Re2 .63240(5) .33099(6) .17643(8) .0082(2) Uani .
Sb1 .10933(9) -.09649(11) .11734(14) .0111(3) Uani .
Sb2 .44161(9) .15621(10) .45598(13) .0097(3) Uani .
Sb3 .03874(9) .26612(9) .47249(13) .0081(3) Uani .
Sb4 .73369(9) -.04046(10) .28669(12) .0081(3) Uani .
O1 -.0046(9) .0948(11) .1683(13) .012(3) Uani .
O2 .5923(9) .0067(10) .4323(13) .008(3) Uani .
O3 .2934(9) .0226(11) .1768(13) .015(3) Uani .
O4 .8898(10) .1463(11) .4871(14) .017(3) Uani .
O5 .1942(9) .1357(11) .5167(14) .012(3) Uani .
O6 .1508(12) .3473(13) -.133(2) .029(4) Uani .
O7 .3629(13) .3764(15) .235(2) .034(5) Uani .
O8 .2705(12) .6524(12) .216(2) .026(4) Uani .
O9 .0855(12) .4336(15) .223(2) .033(5) Uani .
O10 .7985(10) .2980(12) .1578(15) .018(3) Uani .
O11 .5823(11) .1909(12) .245(2) .024(4) Uani .
O12 .6625(12) .5206(12) .362(2) .025(4) Uani .
O13 .5052(10) .3046(12) -.0646(15) .020(3) Uani .

loop_
_atom_type_symbol
Re
Sb
O

loop_
_geom_angle_atom_site_label_1
_geom_angle_atom_site_label_2
_geom_angle_atom_site_label_3
_geom_angle
_geom_angle_site_symmetry_1
_geom_angle_site_symmetry_2
_geom_angle_site_symmetry_3
O6 Re1 O7 106.1(5) 1_555 1_555 1_555
O6 Re1 O8 110.8(5) 1_555 1_555 1_555
O6 Re1 O9 110.0(5) 1_555 1_555 1_555
O7 Re1 O8 110.8(6) 1_555 1_555 1_555
O7 Re1 O9 109.7(6) 1_555 1_555 1_555
O8 Re1 O9 109.5(6) 1_555 1_555 1_555
O7 Re2 O10 175.1(4) 1_555 1_555 1_555
O7 Re2 O11 69.7(4) 1_555 1_555 1_555
O7 Re2 O12 73.9(4) 1_555 1_555 1_555
O7 Re2 O13 75.6(4) 1_555 1_555 1_555
O10 Re2 O11 106.1(5) 1_555 1_555 1_555
O10 Re2 O12 106.1(5) 1_555 1_555 1_555
O10 Re2 O13 108.8(5) 1_555 1_555 1_555
O11 Re2 O12 113.1(5) 1_555 1_555 1_555
O11 Re2 O13 111.2(5) 1_555 1_555 1_555
O12 Re2 O13 111.2(5) 1_555 1_555 1_555
O1 Sb1 O1 73.0(4) 1_555 1_555 2_555
O1 Sb1 O3 96.7(4) 1_555 1_555 1_555
O1 Sb1 O5 62.5(3) 1_555 1_555 1_555
O1 Sb1 O10 142.1(3) 1_555 1_555 2_655
O1 Sb1 O3 93.3(4) 2_555 1_555 1_555
O1 Sb1 O5 131.8(3) 2_555 1_555 1_555
O1 Sb1 O10 70.3(3) 2_555 1_555 2_655
O3 Sb1 O5 75.2(3) 1_555 1_555 1_555
O3 Sb1 O10 76.5(3) 1_555 1_555 2_655
O5 Sb1 O10 144.7(3) 1_555 1_555 2_655
O2 Sb2 O2 71.2(4) 1_555 1_555 2_656
O2 Sb2 O3 95.0(4) 1_555 1_555 1_555
O2 Sb2 O5 131.3(3) 1_555 1_555 1_555
O2 Sb2 O8 73.3(3) 1_555 1_555 2_666
O2 Sb2 O11 68.6(3) 1_555 1_555 1_555
O2 Sb2 O3 92.2(3) 2_656 1_555 1_555
O2 Sb2 O5 61.7(3) 2_656 1_555 1_555
O2 Sb2 O8 100.6(3) 2_656 1_555 2_666
O2 Sb2 O11 138.7(3) 2_656 1_555 1_555
O3 Sb2 O5 75.9(3) 1_555 1_555 1_555
O3 Sb2 O8 158.6(3) 1_555 1_555 2_666
O3 Sb2 O11 82.4(4) 1_555 1_555 1_555
O5 Sb2 O8 125.3(3) 1_555 1_555 2_666
O5 Sb2 O11 151.3(3) 1_555 1_555 1_555
O8 Sb2 O11 76.6(3) 2_666 1_555 1_555
O1 Sb3 O4 91.1(4) 1_555 1_555 1_455
O1 Sb3 O5 77.4(3) 1_555 1_555 1_555
O1 Sb3 O6 148.4(3) 1_555 1_555 1_556
O1 Sb3 O10 65.6(3) 1_555 1_555 1_455
O4 Sb3 O5 97.8(4) 1_455 1_555 1_555
O4 Sb3 O6 80.5(4) 1_455 1_555 1_556
O4 Sb3 O10 84.2(3) 1_455 1_555 1_455
O5 Sb3 O6 73.7(3) 1_555 1_555 1_556
O5 Sb3 O10 143.0(3) 1_555 1_555 1_455
O6 Sb3 O10 142.1(3) 1_556 1_555 1_455
O2 Sb4 O4 99.1(4) 1_555 1_555 1_555
O2 Sb4 O5 77.2(3) 1_555 1_555 2_656
O2 Sb4 O11 66.4(3) 1_555 1_555 1_555
O2 Sb4 O13 71.0(3) 1_555 1_555 2_655
O4 Sb4 O5 88.9(4) 1_555 1_555 2_656
O4 Sb4 O11 80.8(4) 1_555 1_555 1_555
O4 Sb4 O13 168.7(4) 1_555 1_555 2_655
O5 Sb4 O11 139.8(3) 2_656 1_555 1_555
O5 Sb4 O13 83.6(3) 2_656 1_555 2_655
O11 Sb4 O13 99.5(3) 1_555 1_555 2_655
Sb1 O1 Sb1 107.0(4) 1_555 1_555 2_555
Sb1 O1 Sb3 120.0(4) 1_555 1_555 1_555
Sb1 O1 O1 52.9(3) 1_555 1_555 2_555
Sb1 O1 O3 106.5(4) 1_555 1_555 2_555
Sb1 O1 O4 111.8(4) 1_555 1_555 1_455
Sb1 O1 O5 70.6(3) 1_555 1_555 1_555
Sb1 O1 O10 167.7(4) 1_555 1_555 1_455
Sb1 O1 Sb3 131.4(4) 2_555 1_555 1_555
Sb1 O1 O1 54.1(3) 2_555 1_555 2_555
Sb1 O1 O3 41.6(2) 2_555 1_555 2_555
Sb1 O1 O4 129.3(4) 2_555 1_555 1_455
Sb1 O1 O5 161.6(5) 2_555 1_555 1_555
Sb1 O1 O10 64.5(3) 2_555 1_555 1_455
Sb3 O1 O1 167.1(6) 1_555 1_555 2_555
Sb3 O1 O3 124.9(4) 1_555 1_555 2_555
Sb3 O1 O4 42.2(2) 1_555 1_555 1_455
Sb3 O1 O5 49.8(3) 1_555 1_555 1_555
Sb3 O1 O10 70.6(3) 1_555 1_555 1_455
O1 O1 O3 67.5(4) 2_555 1_555 2_555
O1 O1 O4 147.4(6) 2_555 1_555 1_455
O1 O1 O5 120.7(6) 2_555 1_555 1_555
O1 O1 O10 118.0(5) 2_555 1_555 1_455
O3 O1 O4 95.5(4) 2_555 1_555 1_455
O3 O1 O5 156.7(5) 2_555 1_555 1_555
O3 O1 O10 61.1(3) 2_555 1_555 1_455
O4 O1 O5 65.8(3) 1_455 1_555 1_555
O4 O1 O10 71.2(4) 1_455 1_555 1_455
O5 O1 O10 120.4(4) 1_555 1_555 1_455
Sb2 O2 Sb2 108.8(4) 1_555 1_555 2_656
Sb2 O2 Sb4 134.4(4) 1_555 1_555 1_555
Sb2 O2 O2 55.6(3) 1_555 1_555 2_656
Sb2 O2 O3 41.0(2) 1_555 1_555 1_555
Sb2 O2 O3 106.9(4) 1_555 1_555 2_656
Sb2 O2 O5 167.9(5) 1_555 1_555 2_656
Sb2 O2 O11 65.3(3) 1_555 1_555 1_555
Sb2 O2 O13 117.3(4) 1_555 1_555 2_655
Sb2 O2 Sb4 115.8(4) 2_656 1_555 1_555
Sb2 O2 O2 53.1(3) 2_656 1_555 2_656
Sb2 O2 O3 104.4(4) 2_656 1_555 1_555
Sb2 O2 O3 41.5(2) 2_656 1_555 2_656
Sb2 O2 O5 70.1(3) 2_656 1_555 2_656
Sb2 O2 O11 169.3(4) 2_656 1_555 1_555
Sb2 O2 O13 75.2(3) 2_656 1_555 2_655
Sb4 O2 O2 166.1(6) 1_555 1_555 2_656
Sb4 O2 O3 115.0(4) 1_555 1_555 1_555
Sb4 O2 O3 112.4(4) 1_555 1_555 2_656
Sb4 O2 O5 50.7(3) 1_555 1_555 2_656
Sb4 O2 O11 69.2(3) 1_555 1_555 1_555
Sb4 O2 O13 67.9(3) 1_555 1_555 2_655
O2 O2 O3 65.1(4) 2_656 1_555 1_555
O2 O2 O3 65.9(4) 2_656 1_555 2_656
O2 O2 O5 122.0(5) 2_656 1_555 2_656
O2 O2 O11 120.3(5) 2_656 1_555 1_555
O2 O2 O13 99.5(5) 2_656 1_555 2_655
O3 O2 O3 131.1(3) 1_555 1_555 2_656
O3 O2 O5 151.0(4) 1_555 1_555 2_656
O3 O2 O11 65.2(3) 1_555 1_555 1_555
O3 O2 O13 76.6(3) 1_555 1_555 2_655
O3 O2 O5 63.9(3) 2_656 1_555 2_656
O3 O2 O11 147.3(4) 2_656 1_555 1_555
O3 O2 O13 111.7(4) 2_656 1_555 2_655
O5 O2 O11 117.6(4) 2_656 1_555 1_555
O5 O2 O13 74.4(4) 2_656 1_555 2_655
O11 O2 O13 99.2(4) 1_555 1_555 2_655
Sb1 O3 Sb2 124.9(5) 1_555 1_555 1_555
Sb1 O3 O1 45.1(2) 1_555 1_555 2_555
Sb1 O3 O2 127.2(4) 1_555 1_555 1_555
Sb1 O3 O2 86.0(4) 1_555 1_555 2_656
Sb1 O3 O5 64.6(3) 1_555 1_555 1_555
Sb1 O3 O10 62.6(3) 1_555 1_555 2_655
Sb2 O3 O1 157.7(5) 1_555 1_555 2_555
Sb2 O3 O2 44.0(2) 1_555 1_555 1_555
Sb2 O3 O2 46.4(2) 1_555 1_555 2_656
Sb2 O3 O5 63.6(3) 1_555 1_555 1_555
Sb2 O3 O10 143.0(5) 1_555 1_555 2_655
O1 O3 O2 156.9(4) 2_555 1_555 1_555
O1 O3 O2 131.0(4) 2_555 1_555 2_656
O1 O3 O5 97.5(4) 2_555 1_555 1_555
O1 O3 O10 56.5(3) 2_555 1_555 2_655
O2 O3 O2 48.9(3) 1_555 1_555 2_656
O2 O3 O5 95.2(3) 1_555 1_555 1_555
O2 O3 O10 100.4(4) 1_555 1_555 2_655
O2 O3 O5 50.9(3) 2_656 1_555 1_555
O2 O3 O10 106.1(4) 2_656 1_555 2_655
O5 O3 O10 123.4(4) 1_555 1_555 2_655
Sb3 O4 Sb4 135.5(5) 1_655 1_555 1_555
Sb3 O4 O1 46.7(3) 1_655 1_555 1_655
Sb3 O4 O5 42.1(3) 1_655 1_555 1_655
Sb3 O4 O5 144.8(5) 1_655 1_555 2_656
Sb3 O4 O6 59.4(3) 1_655 1_555 1_656
Sb4 O4 O1 89.2(4) 1_555 1_555 1_655
Sb4 O4 O5 120.5(5) 1_555 1_555 1_655
Sb4 O4 O5 46.0(3) 1_555 1_555 2_656
Sb4 O4 O6 158.0(5) 1_555 1_555 1_656
O1 O4 O5 52.1(3) 1_655 1_555 1_655
O1 O4 O5 112.1(4) 1_655 1_555 2_656
O1 O4 O6 101.0(4) 1_655 1_555 1_656
O5 O4 O5 103.4(4) 1_655 1_555 2_656
O5 O4 O6 56.2(3) 1_655 1_555 1_656
O5 O4 O6 112.0(4) 2_656 1_555 1_656
Sb1 O5 Sb2 79.3(2) 1_555 1_555 1_555
Sb1 O5 Sb3 99.4(3) 1_555 1_555 1_555
Sb1 O5 Sb4 109.3(4) 1_555 1_555 2_656
Sb1 O5 O1 46.9(3) 1_555 1_555 1_555
Sb1 O5 O2 81.2(3) 1_555 1_555 2_656
Sb1 O5 O3 40.2(2) 1_555 1_555 1_555
Sb1 O5 O4 93.5(3) 1_555 1_555 1_455
Sb1 O5 O4 73.0(3) 1_555 1_555 2_656
Sb1 O5 O6 155.2(4) 1_555 1_555 1_556
Sb2 O5 Sb3 125.3(4) 1_555 1_555 1_555
Sb2 O5 Sb4 96.8(3) 1_555 1_555 2_656
Sb2 O5 O1 102.6(4) 1_555 1_555 1_555
Sb2 O5 O2 48.2(2) 1_555 1_555 2_656
Sb2 O5 O3 40.5(2) 1_555 1_555 1_555
Sb2 O5 O4 162.9(4) 1_555 1_555 1_455
Sb2 O5 O4 115.3(4) 1_555 1_555 2_656
Sb2 O5 O6 124.6(4) 1_555 1_555 1_556
Sb3 O5 Sb4 132.9(5) 1_555 1_555 2_656
Sb3 O5 O1 52.8(3) 1_555 1_555 1_555
Sb3 O5 O2 173.3(5) 1_555 1_555 2_656
Sb3 O5 O3 111.0(4) 1_555 1_555 1_555
Sb3 O5 O4 40.2(2) 1_555 1_555 1_455
Sb3 O5 O4 116.4(4) 1_555 1_555 2_656
Sb3 O5 O6 62.7(3) 1_555 1_555 1_556
Sb4 O5 O1 144.0(5) 2_656 1_555 1_555
Sb4 O5 O2 52.2(3) 2_656 1_555 2_656
Sb4 O5 O3 115.0(4) 2_656 1_555 1_555
Sb4 O5 O4 100.3(4) 2_656 1_555 1_455
Sb4 O5 O4 45.1(3) 2_656 1_555 2_656
Sb4 O5 O6 76.9(4) 2_656 1_555 1_556
O1 O5 O2 126.8(5) 1_555 1_555 2_656
O1 O5 O3 66.9(3) 1_555 1_555 1_555
O1 O5 O4 62.1(3) 1_555 1_555 1_455
O1 O5 O4 98.9(4) 1_555 1_555 2_656
O1 O5 O6 114.4(4) 1_555 1_555 1_556
O2 O5 O3 65.2(3) 2_656 1_555 1_555
O2 O5 O4 146.5(4) 2_656 1_555 1_455
O2 O5 O4 70.2(4) 2_656 1_555 2_656
O2 O5 O6 118.7(4) 2_656 1_555 1_556
O3 O5 O4 127.8(4) 1_555 1_555 1_455
O3 O5 O4 101.6(4) 1_555 1_555 2_656
O3 O5 O6 159.1(5) 1_555 1_555 1_556
O4 O5 O4 76.6(4) 1_455 1_555 2_656
O4 O5 O6 61.8(3) 1_455 1_555 1_556
O4 O5 O6 98.7(4) 2_656 1_555 1_556
Re1 O6 Sb3 163.6(6) 1_555 1_555 1_554
Re1 O6 O4 144.2(6) 1_555 1_555 1_454
Re1 O6 O5 148.5(6) 1_555 1_555 1_554
Re1 O6 O7 36.5(3) 1_555 1_555 1_555
Re1 O6 O8 34.3(3) 1_555 1_555 1_555
Re1 O6 O9 34.7(3) 1_555 1_555 1_555
Sb3 O6 O4 40.1(2) 1_554 1_555 1_454
Sb3 O6 O5 43.6(2) 1_554 1_555 1_554
Sb3 O6 O7 155.1(5) 1_554 1_555 1_555
Sb3 O6 O8 130.3(5) 1_554 1_555 1_555
Sb3 O6 O9 144.1(5) 1_554 1_555 1_555
O4 O6 O5 62.0(3) 1_454 1_555 1_554
O4 O6 O7 146.7(6) 1_454 1_555 1_555
O4 O6 O8 145.5(5) 1_454 1_555 1_555
O4 O6 O9 109.5(5) 1_454 1_555 1_555
O5 O6 O7 112.6(5) 1_554 1_555 1_555
O5 O6 O8 141.6(6) 1_554 1_555 1_555
O5 O6 O9 154.8(6) 1_554 1_555 1_555
O7 O6 O8 60.3(4) 1_555 1_555 1_555
O7 O6 O9 60.0(4) 1_555 1_555 1_555
O8 O6 O9 59.1(4) 1_555 1_555 1_555
Re1 O7 Re2 133.6(6) 1_555 1_555 1_555
Re1 O7 O6 37.5(3) 1_555 1_555 1_555
Re1 O7 O8 34.7(3) 1_555 1_555 1_555
Re1 O7 O9 35.3(3) 1_555 1_555 1_555
Re1 O7 O11 160.0(6) 1_555 1_555 1_555
Re1 O7 O12 121.6(6) 1_555 1_555 1_555
Re1 O7 O12 93.8(5) 1_555 1_555 2_666
Re1 O7 O13 103.2(5) 1_555 1_555 1_555
Re2 O7 O6 108.0(4) 1_555 1_555 1_555
Re2 O7 O8 112.4(5) 1_555 1_555 1_555
Re2 O7 O9 168.6(5) 1_555 1_555 1_555
Re2 O7 O11 35.9(2) 1_555 1_555 1_555
Re2 O7 O12 34.0(2) 1_555 1_555 1_555
Re2 O7 O12 124.4(4) 1_555 1_555 2_666
Re2 O7 O13 34.5(2) 1_555 1_555 1_555
O6 O7 O8 61.5(4) 1_555 1_555 1_555
O6 O7 O9 61.4(4) 1_555 1_555 1_555
O6 O7 O11 122.7(5) 1_555 1_555 1_555
O6 O7 O12 119.2(5) 1_555 1_555 1_555
O6 O7 O12 127.1(5) 1_555 1_555 2_666
O6 O7 O13 73.5(4) 1_555 1_555 1_555
O8 O7 O9 59.9(4) 1_555 1_555 1_555
O8 O7 O11 147.8(6) 1_555 1_555 1_555
O8 O7 O12 89.0(5) 1_555 1_555 1_555
O8 O7 O12 90.1(4) 1_555 1_555 2_666
O8 O7 O13 96.5(4) 1_555 1_555 1_555
O9 O7 O11 152.3(6) 1_555 1_555 1_555
O9 O7 O12 145.4(6) 1_555 1_555 1_555
O9 O7 O12 65.8(4) 1_555 1_555 2_666
O9 O7 O13 134.7(5) 1_555 1_555 1_555
O11 O7 O12 60.4(4) 1_555 1_555 1_555
O11 O7 O12 105.3(5) 1_555 1_555 2_666
O11 O7 O13 59.8(4) 1_555 1_555 1_555
O12 O7 O12 102.4(5) 1_555 1_555 2_666
O12 O7 O13 57.6(3) 1_555 1_555 1_555
O12 O7 O13 158.6(5) 2_666 1_555 1_555
Re1 O8 Sb2 124.0(5) 1_555 1_555 2_666
Re1 O8 O6 34.9(3) 1_555 1_555 1_555
Re1 O8 O7 34.5(3) 1_555 1_555 1_555
Re1 O8 O9 35.3(3) 1_555 1_555 1_555
Re1 O8 O10 108.8(5) 1_555 1_555 2_665
Re1 O8 O13 110.5(5) 1_555 1_555 2_665
Sb2 O8 O6 139.5(5) 2_666 1_555 1_555
Sb2 O8 O7 90.1(4) 2_666 1_555 1_555
Sb2 O8 O9 127.7(5) 2_666 1_555 1_555
Sb2 O8 O10 110.8(4) 2_666 1_555 2_665
Sb2 O8 O13 64.3(3) 2_666 1_555 2_665
O6 O8 O7 58.2(4) 1_555 1_555 1_555
O6 O8 O9 60.2(4) 1_555 1_555 1_555
O6 O8 O10 73.9(4) 1_555 1_555 2_665
O6 O8 O13 89.9(4) 1_555 1_555 2_665
O7 O8 O9 59.7(4) 1_555 1_555 1_555
O7 O8 O10 122.7(5) 1_555 1_555 2_665
O7 O8 O13 91.3(4) 1_555 1_555 2_665
O9 O8 O10 121.3(5) 1_555 1_555 2_665
O9 O8 O13 145.7(5) 1_555 1_555 2_665
O10 O8 O13 57.0(3) 2_665 1_555 2_665
Re1 O9 O6 35.3(3) 1_555 1_555 1_555
Re1 O9 O7 35.0(3) 1_555 1_555 1_555
Re1 O9 O8 35.3(3) 1_555 1_555 1_555
Re1 O9 O10 152.8(6) 1_555 1_555 1_455
O6 O9 O7 58.6(4) 1_555 1_555 1_555
O6 O9 O8 60.7(4) 1_555 1_555 1_555
O6 O9 O10 117.5(5) 1_555 1_555 1_455
O7 O9 O8 60.4(4) 1_555 1_555 1_555
O7 O9 O10 145.7(6) 1_555 1_555 1_455
O8 O9 O10 151.9(6) 1_555 1_555 1_455
Re2 O10 Sb1 137.1(5) 1_555 1_555 2_655
Re2 O10 Sb3 123.0(5) 1_555 1_555 1_655
Re2 O10 O1 142.7(6) 1_555 1_555 1_655
Re2 O10 O3 99.0(4) 1_555 1_555 2_655
Re2 O10 O8 95.2(4) 1_555 1_555 2_665
Re2 O10 O9 147.5(6) 1_555 1_555 1_655
Re2 O10 O11 37.2(3) 1_555 1_555 1_555
Re2 O10 O12 36.5(3) 1_555 1_555 1_555
Re2 O10 O13 35.7(3) 1_555 1_555 1_555
Sb1 O10 Sb3 87.4(3) 2_655 1_555 1_655
Sb1 O10 O1 45.2(2) 2_655 1_555 1_655
Sb1 O10 O3 40.9(2) 2_655 1_555 2_655
Sb1 O10 O8 66.4(3) 2_655 1_555 2_665
Sb1 O10 O9 69.5(3) 2_655 1_555 1_655
Sb1 O10 O11 120.5(4) 2_655 1_555 1_555
Sb1 O10 O12 165.8(5) 2_655 1_555 1_555
Sb1 O10 O13 106.9(4) 2_655 1_555 1_555
Sb3 O10 O1 43.8(2) 1_655 1_555 1_655
Sb3 O10 O3 102.0(3) 1_655 1_555 2_655
Sb3 O10 O8 140.9(4) 1_655 1_555 2_665
Sb3 O10 O9 65.1(3) 1_655 1_555 1_655
Sb3 O10 O11 95.7(4) 1_655 1_555 1_555
Sb3 O10 O12 106.4(4) 1_655 1_555 1_555
Sb3 O10 O13 157.2(4) 1_655 1_555 1_555
O1 O10 O3 62.4(3) 1_655 1_555 2_655
O1 O10 O8 110.0(4) 1_655 1_555 2_665
O1 O10 O9 67.1(4) 1_655 1_555 1_655
O1 O10 O11 105.7(4) 1_655 1_555 1_555
O1 O10 O12 149.0(5) 1_655 1_555 1_555
O1 O10 O13 141.7(5) 1_655 1_555 1_555
O3 O10 O8 77.3(4) 2_655 1_555 2_665
O3 O10 O9 110.2(4) 2_655 1_555 1_655
O3 O10 O11 81.0(4) 2_655 1_555 1_555
O3 O10 O12 135.4(4) 2_655 1_555 1_555
O3 O10 O13 79.6(4) 2_655 1_555 1_555
O8 O10 O9 78.3(4) 2_665 1_555 1_655
O8 O10 O11 122.2(4) 2_665 1_555 1_555
O8 O10 O12 99.8(4) 2_665 1_555 1_555
O8 O10 O13 61.8(4) 2_665 1_555 1_555
O9 O10 O11 159.0(5) 1_655 1_555 1_555
O9 O10 O12 112.6(5) 1_655 1_555 1_555
O9 O10 O13 136.1(5) 1_655 1_555 1_555
O11 O10 O12 62.8(4) 1_555 1_555 1_555
O11 O10 O13 61.9(3) 1_555 1_555 1_555
O12 O10 O13 61.3(4) 1_555 1_555 1_555
Re2 O11 Sb2 140.7(5) 1_555 1_555 1_555
Re2 O11 Sb4 125.2(5) 1_555 1_555 1_555
Re2 O11 O2 162.3(6) 1_555 1_555 1_555
Re2 O11 O7 74.5(4) 1_555 1_555 1_555
Re2 O11 O10 36.7(3) 1_555 1_555 1_555
Re2 O11 O12 32.8(3) 1_555 1_555 1_555
Re2 O11 O13 34.3(3) 1_555 1_555 1_555
Sb2 O11 Sb4 90.5(3) 1_555 1_555 1_555
Sb2 O11 O2 46.1(2) 1_555 1_555 1_555
Sb2 O11 O7 71.0(4) 1_555 1_555 1_555
Sb2 O11 O10 160.4(5) 1_555 1_555 1_555
Sb2 O11 O12 111.1(4) 1_555 1_555 1_555
Sb2 O11 O13 131.5(4) 1_555 1_555 1_555
Sb4 O11 O2 44.4(2) 1_555 1_555 1_555
Sb4 O11 O7 160.3(5) 1_555 1_555 1_555
Sb4 O11 O10 88.6(4) 1_555 1_555 1_555
Sb4 O11 O12 134.6(4) 1_555 1_555 1_555
Sb4 O11 O13 131.8(5) 1_555 1_555 1_555
O2 O11 O7 116.9(5) 1_555 1_555 1_555
O2 O11 O10 129.4(5) 1_555 1_555 1_555
O2 O11 O12 138.4(5) 1_555 1_555 1_555
O2 O11 O13 162.0(5) 1_555 1_555 1_555
O7 O11 O10 111.1(5) 1_555 1_555 1_555
O7 O11 O12 61.6(4) 1_555 1_555 1_555
O7 O11 O13 63.0(4) 1_555 1_555 1_555
O10 O11 O12 57.8(4) 1_555 1_555 1_555
O10 O11 O13 59.7(3) 1_555 1_555 1_555
O12 O11 O13 59.0(3) 1_555 1_555 1_555
Re2 O12 O7 72.0(4) 1_555 1_555 1_555
Re2 O12 O7 126.4(6) 1_555 1_555 2_666
Re2 O12 O10 37.4(3) 1_555 1_555 1_555
Re2 O12 O11 34.1(3) 1_555 1_555 1_555
Re2 O12 O13 34.9(3) 1_555 1_555 1_555
O7 O12 O7 77.6(5) 1_555 1_555 2_666
O7 O12 O10 109.3(5) 1_555 1_555 1_555
O7 O12 O11 58.0(4) 1_555 1_555 1_555
O7 O12 O13 62.3(4) 1_555 1_555 1_555
O7 O12 O10 133.3(5) 2_666 1_555 1_555
O7 O12 O11 92.3(5) 2_666 1_555 1_555
O7 O12 O13 139.1(5) 2_666 1_555 1_555
O10 O12 O11 59.4(4) 1_555 1_555 1_555
O10 O12 O13 60.8(3) 1_555 1_555 1_555
O11 O12 O13 60.6(4) 1_555 1_555 1_555
Re2 O13 Sb4 117.3(5) 1_555 1_555 2_655
Re2 O13 O2 121.5(5) 1_555 1_555 2_655
Re2 O13 O7 69.9(4) 1_555 1_555 1_555
Re2 O13 O8 94.4(4) 1_555 1_555 2_665
Re2 O13 O10 35.5(3) 1_555 1_555 1_555
Re2 O13 O11 34.5(3) 1_555 1_555 1_555
Re2 O13 O12 33.9(3) 1_555 1_555 1_555
Sb4 O13 O2 41.1(2) 2_655 1_555 2_655
Sb4 O13 O7 78.1(4) 2_655 1_555 1_555
Sb4 O13 O8 124.9(4) 2_655 1_555 2_665
Sb4 O13 O10 125.3(4) 2_655 1_555 1_555
Sb4 O13 O11 82.8(3) 2_655 1_555 1_555
Sb4 O13 O12 134.5(4) 2_655 1_555 1_555
O2 O13 O7 118.3(4) 2_655 1_555 1_555
O2 O13 O8 84.3(4) 2_655 1_555 2_665
O2 O13 O10 102.9(4) 2_655 1_555 1_555
O2 O13 O11 97.1(4) 2_655 1_555 1_555
O2 O13 O12 155.4(5) 2_655 1_555 1_555
O7 O13 O8 156.8(5) 1_555 1_555 2_665
O7 O13 O10 105.4(4) 1_555 1_555 1_555
O7 O13 O11 57.2(4) 1_555 1_555 1_555
O7 O13 O12 60.1(4) 1_555 1_555 1_555
O8 O13 O10 61.2(4) 2_665 1_555 1_555
O8 O13 O11 118.2(4) 2_665 1_555 1_555
O8 O13 O12 97.2(4) 2_665 1_555 1_555
O10 O13 O11 58.4(3) 1_555 1_555 1_555
O10 O13 O12 57.9(3) 1_555 1_555 1_555
O11 O13 O12 60.4(4) 1_555 1_555 1_555

loop_
_geom_bond_atom_site_label_1
_geom_bond_atom_site_label_2
_geom_bond_distance
_geom_bond_site_symmetry_1
_geom_bond_site_symmetry_2
Re1 O6 1.739(10) 1_555 1_555
Re1 O7 1.699(11) 1_555 1_555
Re1 O8 1.710(10) 1_555 1_555
Re1 O9 1.711(11) 1_555 1_555
Re2 O7 2.874(11) 1_555 1_555
Re2 O10 1.725(9) 1_555 1_555
Re2 O11 1.747(10) 1_555 1_555
Re2 O12 1.690(10) 1_555 1_555
Re2 O13 1.736(9) 1_555 1_555
Sb1 O1 2.103(9) 1_555 1_555
Sb1 O1 2.070(8) 1_555 2_555
Sb1 O3 1.941(9) 1_555 1_555
Sb1 O5 2.717(9) 1_555 1_555
Sb1 O10 2.635(10) 1_555 2_655
Sb2 O2 2.063(8) 1_555 1_555
Sb2 O2 2.128(8) 1_555 2_656
Sb2 O3 1.948(8) 1_555 1_555
Sb2 O5 2.684(9) 1_555 1_555
Sb2 O8 2.955(11) 1_555 2_666
Sb2 O11 2.600(11) 1_555 1_555
Sb3 O1 2.085(9) 1_555 1_555
Sb3 O4 1.924(9) 1_555 1_455
Sb3 O5 1.999(8) 1_555 1_555
Sb3 O6 2.574(10) 1_555 1_556
Sb3 O10 2.844(9) 1_555 1_455
Sb4 O2 2.035(9) 1_555 1_555
Sb4 O4 1.963(8) 1_555 1_555
Sb4 O5 1.993(8) 1_555 2_656
Sb4 O11 2.717(10) 1_555 1_555
Sb4 O13 2.866(10) 1_555 2_655
O1 O1 2.48(2) 1_555 2_555
O1 O3 2.917(12) 1_555 2_555
O1 O4 2.864(13) 1_555 1_455
O1 O5 2.555(12) 1_555 1_555
O1 O10 2.746(13) 1_555 1_455
O2 O2 2.44(2) 1_555 2_656
O2 O3 2.957(12) 1_555 1_555
O2 O3 2.938(12) 1_555 2_656
O2 O5 2.513(12) 1_555 2_656
O2 O11 2.664(12) 1_555 1_555
O2 O13 2.925(13) 1_555 2_655
O3 O5 2.907(13) 1_555 1_555
O3 O10 2.885(13) 1_555 2_655
O4 O5 2.955(13) 1_555 1_655
O4 O5 2.770(13) 1_555 2_656
O4 O6 2.948(13) 1_555 1_656
O5 O6 2.780(14) 1_555 1_556
O6 O7 2.747(15) 1_555 1_555
O6 O8 2.838(14) 1_555 1_555
O6 O9 2.83(2) 1_555 1_555
O7 O8 2.806(15) 1_555 1_555
O7 O9 2.788(15) 1_555 1_555
O7 O11 2.797(15) 1_555 1_555
O7 O12 2.90(2) 1_555 1_555
O7 O12 2.944(15) 1_555 2_666
O7 O13 2.964(15) 1_555 1_555
O8 O9 2.79(2) 1_555 1_555
O8 O10 2.941(15) 1_555 2_665
O8 O13 2.957(15) 1_555 2_665
O9 O10 2.903(14) 1_555 1_455
O10 O11 2.775(14) 1_555 1_555
O10 O12 2.730(14) 1_555 1_555
O10 O13 2.813(13) 1_555 1_555
O11 O12 2.869(14) 1_555 1_555
O11 O13 2.874(14) 1_555 1_555
O12 O13 2.826(14) 1_555 1_555
